data_1571199
loop_
_publ_author_name
'Mdluli, Velabo'
'Lehnherr, Dan'
'Lam, Yu-Hong'
'Chaudhry, Mohammad T.'
'Newman, Justin A.'
'DaSilva, Jimmy O.'
'Regalado, Erik L.'

_publ_section_title
;
 Electrosynthesis of iminophosphoranes and applications in nickel
 catalysis.
;
_journal_issue 16
_journal_name_full 'Chemical science'
_journal_page_first 5980
_journal_page_last 5992
_journal_paper_doi 10.1039/d3sc05357a
_journal_volume 15
_journal_year 2024
_chemical_formula_moiety '2(C27 H24 N2 P2)'
_chemical_formula_sum 'C54 H48 N4 P4'
_chemical_formula_weight 876.84
_chemical_name_common Compound_36
_chemical_name_systematic Compound_36
_space_group_crystal_system monoclinic
_space_group_IT_number 4
_space_group_name_Hall 'P 2yb'
_space_group_name_H-M_alt 'P 1 21 1'
_atom_sites_solution_hydrogens geom
_audit_creation_date 2023-02-25
_audit_creation_method
;
Olex2 1.5
(compiled 2023.02.24 svn.rf166f9f3 for OlexSys, GUI svn.r6725)
;
_audit_update_record
;
2023-04-25 deposited with the CCDC.	2024-03-06 downloaded from the CCDC.
;
_cell_angle_alpha 90
_cell_angle_beta 93.6980(10)
_cell_angle_gamma 90
_cell_formula_units_Z 2
_cell_length_a 9.10450(10)
_cell_length_b 26.3845(3)
_cell_length_c 9.35170(10)
_cell_measurement_reflns_used 29506
_cell_measurement_temperature 100.00(10)
_cell_measurement_theta_max 77.5160
_cell_measurement_theta_min 3.3580
_cell_volume 2241.77(4)
_computing_cell_refinement 'CrysAlisPro 1.171.42.54a (Rigaku OD, 2022)'
_computing_data_collection 'CrysAlisPro 1.171.42.54a (Rigaku OD, 2022)'
_computing_data_reduction 'CrysAlisPro 1.171.42.54a (Rigaku OD, 2022)'
_computing_molecular_graphics 'Olex2 1.5 (Dolomanov et al., 2009)'
_computing_publication_material 'Olex2 1.5 (Dolomanov et al., 2009)'
_computing_structure_refinement 'XL  (Sheldrick, 2008)'
_diffrn_ambient_environment N~2~
_diffrn_ambient_temperature 100.00(10)
_diffrn_detector 'Hybrid Pixel Array Detector'
_diffrn_detector_area_resol_mean 10.0000
_diffrn_detector_type HyPix
_diffrn_measured_fraction_theta_full 1.000
_diffrn_measured_fraction_theta_max 0.986
_diffrn_measurement_details
;
List of Runs (angles in degrees, time in seconds):

  # Type    Start    End  Width  t~exp~   \w     \q     \k     \f   Frames
#--------------------------------------------------------------------------
  1  \w     35.00  89.00   0.50    0.17    --  107.23 -73.00  31.00  108
  2  \w    -21.00  69.00   0.50    0.05    --   50.08 -73.00  31.00  180
  3  \w    -22.00  31.00   0.50    0.05    --   50.08 -19.00   0.00  106
  4  \w     35.00  64.00   0.50    0.17    --  107.23 -57.00-180.00   58
  5  \w     35.00 105.00   0.50    0.17    --  107.23 -99.00 -90.00  140
  6  \w     35.00 112.00   0.50    0.17    --  107.23-125.00-180.00  154
  7  \w     35.00 112.00   0.50    0.17    --  107.23-125.00-150.00  154
  8  \w     35.00 105.00   0.50    0.17    --  107.23 -99.00 -60.00  140
  9  \w     35.00 105.00   0.50    0.17    --  107.23 -99.00  90.00  140
 10  \w     35.00 112.00   0.50    0.17    --  107.23-125.00 120.00  154
 11  \w     35.00 105.00   0.50    0.17    --  107.23 -99.00 150.00  140
 12  \w     34.00  96.00   0.50    0.05    --   50.08-125.00 150.00  124
 13  \w     35.00 105.00   0.50    0.17    --  107.23 -99.00  30.00  140
 14  \w     35.00 105.00   0.50    0.17    --  107.23 -99.00   0.00  140
 15  \w     35.00 105.00   0.50    0.17    --  107.23 -99.00 -30.00  140
 16  \w     35.00 105.00   0.50    0.17    --  107.23 -99.00-120.00  140
 17  \w     35.00 105.00   0.50    0.17    --  107.23 -99.00-150.00  140
 18  \w     43.00 122.00   0.50    0.05    --   50.08  38.00 -90.00  158
 19  \w    115.00 178.00   0.50    0.17    --  107.23  77.00-180.00  126
 20  \w     42.00  98.00   0.50    0.05    --   50.08  40.00 -26.91  112
 21  \w    100.00 178.00   0.50    0.17    --  107.23  38.00 120.00  156
 22  \w     88.00 178.00   0.50    0.17    --  107.23  73.00 160.00  180
 23  \w     31.00 122.00   0.50    0.05    --   50.08  73.00 160.00  182
 24  \w    -69.00  22.00   0.50    0.05    --  -50.08  73.00 160.00  182
 25  \w    -66.00 -18.00   0.50    0.17    --  -90.00  57.00 150.00   96
 26  \w    -91.00 -18.00   0.50    0.17    --  -90.00  73.00 160.00  146
 27  \w    -33.00  23.00   0.50    0.05    --  -50.08  19.00 150.00  112
 28  \w    -46.00 -18.00   0.50    0.17    --  -90.00  38.00   0.00   56
 29  \w    -66.00 -18.00   0.50    0.17    --  -90.00  57.00   0.00   96
 30  \w    -46.00 -18.00   0.50    0.17    --  -90.00  38.00 -90.00   56
 31  \w   -121.00 -42.00   0.50    0.05    --  -50.08 -38.00  60.00  158
 32  \w   -122.00 -31.00   0.50    0.05    --  -50.08 -73.00  31.00  182
 33  \w   -161.00-115.00   0.50    0.17    --  -90.00 -77.00 -60.00   92
 34  \w   -161.00-111.00   0.50    0.17    --  -90.00 -57.00   0.00  100
 35  \w   -161.00 -71.00   0.50    0.17    --  -90.00 -73.00  31.00  180
 36  \w   -161.00-105.00   0.50    0.17    --  -90.00 -50.00 -50.31  112
 37  \w   -161.00-115.00   0.50    0.17    --  -90.00 -77.00  90.00   92
 38  \w   -161.00-115.00   0.50    0.17    --  -90.00 -77.00 120.00   92
 39  \w   -161.00-115.00   0.50    0.17    --  -90.00 -77.00 150.00   92
;
_diffrn_measurement_device 'four-circle diffractometer'
_diffrn_measurement_device_type 'XtaLAB Synergy, Dualflex, HyPix'
_diffrn_measurement_method '\w scans'
_diffrn_orient_matrix_type 'CrysAlisPro convention (1999,Acta A55,543-557)'
_diffrn_orient_matrix_UB_11 -0.1305356000
_diffrn_orient_matrix_UB_12 -0.0053009000
_diffrn_orient_matrix_UB_13 0.0958682000
_diffrn_orient_matrix_UB_21 -0.0726978000
_diffrn_orient_matrix_UB_22 0.0470993000
_diffrn_orient_matrix_UB_23 -0.0715045000
_diffrn_orient_matrix_UB_31 -0.0801207000
_diffrn_orient_matrix_UB_32 -0.0341339000
_diffrn_orient_matrix_UB_33 -0.1137346000
_diffrn_radiation_monochromator mirror
_diffrn_radiation_probe x-ray
_diffrn_radiation_type 'Cu K\a'
_diffrn_radiation_wavelength 1.54184
_diffrn_reflns_av_unetI/netI 0.0407
_diffrn_reflns_Laue_measured_fraction_full 1.000
_diffrn_reflns_Laue_measured_fraction_max 0.986
_diffrn_reflns_limit_h_max 11
_diffrn_reflns_limit_h_min -11
_diffrn_reflns_limit_k_max 30
_diffrn_reflns_limit_k_min -33
_diffrn_reflns_limit_l_max 11
_diffrn_reflns_limit_l_min 0
_diffrn_reflns_number 8774
_diffrn_reflns_point_group_measured_fraction_full 0.960
_diffrn_reflns_point_group_measured_fraction_max 0.918
_diffrn_reflns_theta_full 67.684
_diffrn_reflns_theta_max 77.962
_diffrn_reflns_theta_min 3.350
_diffrn_source 'micro-focus sealed X-ray tube'
_diffrn_source_type 'PhotonJet (Cu) X-ray Source'
_exptl_absorpt_coefficient_mu 1.882
_exptl_absorpt_correction_T_max 1.000
_exptl_absorpt_correction_T_min 0.197
_exptl_absorpt_correction_type gaussian
_exptl_absorpt_process_details
;
CrysAlisPro 1.171.42.54a (Rigaku Oxford Diffraction, 2022)
Numerical absorption correction based on gaussian integration over
a multifaceted crystal model
Empirical absorption correction using spherical harmonics,
implemented in SCALE3 ABSPACK scaling algorithm.
;
_exptl_crystal_colour 'clear light colourless'
_exptl_crystal_colour_lustre clear
_exptl_crystal_colour_modifier light
_exptl_crystal_colour_primary colourless
_exptl_crystal_density_diffrn 1.299
_exptl_crystal_description irregular
_exptl_crystal_F_000 920
_exptl_crystal_recrystallization_method 'Grown via. slow evaporation from a solution of mds066 in MeCN, MeOH, and H2O.'
_exptl_crystal_size_max 0.326
_exptl_crystal_size_mid 0.204
_exptl_crystal_size_min 0.174
_refine_diff_density_max 0.992
_refine_diff_density_min -0.599
_refine_diff_density_rms 0.099
_refine_ls_abs_structure_details
;
 Flack x determined using 3665 quotients [(I+)-(I-)]/[(I+)+(I-)]
 (Parsons, Flack and Wagner, Acta Cryst. B69 (2013) 249-259).
;
_refine_ls_abs_structure_Flack -0.012(11)
_refine_ls_extinction_method none
_refine_ls_goodness_of_fit_ref 1.083
_refine_ls_hydrogen_treatment constr
_refine_ls_matrix_type full
_refine_ls_number_parameters 560
_refine_ls_number_reflns 8774
_refine_ls_number_restraints 1
_refine_ls_restrained_S_all 1.083
_refine_ls_R_factor_all 0.0526
_refine_ls_R_factor_gt 0.0512
_refine_ls_shift/su_max 0.001
_refine_ls_shift/su_mean 0.000
_refine_ls_structure_factor_coef Fsqd
_refine_ls_weighting_details 'w=1/[\s^2^(Fo^2^)+(0.1088P)^2^+1.7790P] where P=(Fo^2^+2Fc^2^)/3'
_refine_ls_weighting_scheme calc
_refine_ls_wR_factor_gt 0.1582
_refine_ls_wR_factor_ref 0.1597
_reflns_Friedel_coverage 0.820
_reflns_Friedel_fraction_full 0.918
_reflns_Friedel_fraction_max 0.846
_reflns_number_gt 8472
_reflns_number_total 8774
_reflns_threshold_expression 'I > 2\s(I)'
_cod_data_source_file d3sc05357a2.cif
_cod_data_source_block Compound_36
_cod_depositor_comments 'Adding full bibliography for 1571196--1571204.cif.'
_cod_database_code 1571199
_shelx_shelxl_version_number 2018/3
_chemical_oxdiff_formula 'P2 N2 C30 H30'
_chemical_oxdiff_usercomment SWMS-339-53
_shelx_space_group_comment
;
The symmetry employed for this shelxl refinement is uniquely defined
by the following loop, which should always be used as a source of
symmetry information in preference to the above space-group names.
They are only intended as comments.
;
_shelx_estimated_absorpt_t_max 0.735
_shelx_estimated_absorpt_t_min 0.579
_olex2_refinement_description
;
1. Twinned data refinement
 Scales: 1.00105
 -0.00105
2.a Secondary CH2 refined with riding coordinates:
 C40(H40A,H40B), C13(H13A,H13B), C14(H14A,H14B), C41(H41A,H41B)
2.b Aromatic/amide H refined with riding coordinates:
 C9(H9), C20(H20), C29(H29), C17(H17), C45(H45), C43(H43), C26(H26), C44(H44),
 C16(H16), C47(H47), C53(H53), C4(H4), C35(H35), C37(H37), C19(H19), C49(H49),
 C10(H10), C31(H31), C12(H12), C2(H2), C8(H8), C11(H11), C3(H3), C38(H38),
 C6(H6), C46(H46), C18(H18), C30(H30), C33(H33), C36(H36), C22(H22), C39(H39),
 C52(H52), C5(H5), C51(H51), C50(H50), C25(H25), C32(H32), C23(H23), C24(H24)
;
_olex2_date_sample_data_collection 2023-02-24
_olex2_date_sample_submission 2023-02-24
_olex2_exptl_crystal_mounting_method 'mounted ontoa nylon loop using paratone oil.'
_olex2_submission_original_sample_id mds066
_olex2_submission_special_instructions 'No special instructions were received'
_oxdiff_exptl_absorpt_empirical_details
;
Empirical correction (ABSPACK) includes:
- Absorption correction using spherical harmonics
- Frame scaling
;
_oxdiff_exptl_absorpt_empirical_full_max 1.414
_oxdiff_exptl_absorpt_empirical_full_min 0.651

loop_
_space_group_symop_operation_xyz
'x, y, z'
'-x, y+1/2, -z'

loop_
_atom_site_label
_atom_site_type_symbol
_atom_site_fract_x
_atom_site_fract_y
_atom_site_fract_z
_atom_site_U_iso_or_equiv
_atom_site_adp_type
_atom_site_occupancy
_atom_site_site_symmetry_order
_atom_site_calc_flag
_atom_site_refinement_flags_posn
_atom_site_refinement_flags_adp
_atom_site_refinement_flags_occupancy
_atom_site_disorder_assembly
_atom_site_disorder_group
P3 P 0.63070(12) 0.40440(4) 0.77594(12) 0.0177(2) Uani 1 1 d . . . . .
P1 P 0.79095(12) 0.65107(4) 0.34399(12) 0.0181(2) Uani 1 1 d . . . . .
P2 P 0.36205(13) 0.61588(5) 0.11633(12) 0.0204(3) Uani 1 1 d . . . . .
P4 P 0.85230(13) 0.37483(5) 0.37638(12) 0.0192(3) Uani 1 1 d . . . . .
N1 N 0.8721(5) 0.59853(16) 0.3149(4) 0.0235(8) Uani 1 1 d . . . . .
N3 N 0.6762(5) 0.35269(16) 0.8580(4) 0.0228(8) Uani 1 1 d . . . . .
C42 C 1.0444(5) 0.35245(19) 0.3836(5) 0.0211(9) Uani 1 1 d . . . . .
C15 C 0.3413(5) 0.60063(18) -0.0757(5) 0.0213(9) Uani 1 1 d . . . . .
C9 C 0.8788(6) 0.7815(2) 0.1372(5) 0.0255(10) Uani 1 1 d . . . . .
H9 H 0.829363 0.812283 0.112643 0.031 Uiso 1 1 calc R U . . .
N4 N 0.5465(5) 0.27144(19) 0.8069(6) 0.0332(10) Uani 1 1 d . . . . .
C20 C 0.2092(6) 0.6133(2) -0.1493(6) 0.0273(10) Uani 1 1 d . . . . .
H20 H 0.133956 0.629278 -0.099706 0.033 Uiso 1 1 calc R U . . .
C29 C 0.7761(5) 0.49661(19) 0.7863(5) 0.0225(10) Uani 1 1 d . . . . .
H29 H 0.748957 0.499296 0.686815 0.027 Uiso 1 1 calc R U . . .
C40 C 0.6649(5) 0.40346(19) 0.5881(5) 0.0203(9) Uani 1 1 d . . . . .
H40A H 0.599892 0.378112 0.538236 0.024 Uiso 1 1 calc R U . . .
H40B H 0.641506 0.437094 0.545604 0.024 Uiso 1 1 calc R U . . .
C34 C 0.4400(5) 0.41964(18) 0.7939(5) 0.0196(9) Uani 1 1 d . . . . .
C17 C 0.4250(7) 0.5656(2) -0.2956(6) 0.0312(11) Uani 1 1 d . . . . .
H17 H 0.499283 0.549248 -0.345563 0.037 Uiso 1 1 calc R U . . .
C45 C 1.3300(6) 0.3135(2) 0.3713(6) 0.0271(11) Uani 1 1 d . . . . .
H45 H 1.426844 0.300452 0.367263 0.033 Uiso 1 1 calc R U . . .
C28 C 0.7393(5) 0.45307(18) 0.8623(5) 0.0193(9) Uani 1 1 d . . . . .
C43 C 1.1313(6) 0.3423(2) 0.5090(5) 0.0239(10) Uani 1 1 d . . . . .
H43 H 1.093305 0.348427 0.599637 0.029 Uiso 1 1 calc R U . . .
C13 C 0.5950(5) 0.64928(19) 0.2962(5) 0.0212(9) Uani 1 1 d . . . . .
H13A H 0.548901 0.623774 0.356735 0.025 Uiso 1 1 calc R U . . .
H13B H 0.551992 0.682716 0.317203 0.025 Uiso 1 1 calc R U . . .
C26 C 0.2380(6) 0.5343(2) 0.2466(5) 0.0264(10) Uani 1 1 d . . . . .
H26 H 0.153533 0.555472 0.242821 0.032 Uiso 1 1 calc R U . . .
C44 C 1.2732(6) 0.3231(2) 0.5019(6) 0.0267(11) Uani 1 1 d . . . . .
H44 H 1.331424 0.316528 0.587847 0.032 Uiso 1 1 calc R U . . .
C16 C 0.4486(6) 0.5754(2) -0.1501(5) 0.0242(10) Uani 1 1 d . . . . .
H16 H 0.537830 0.564919 -0.100557 0.029 Uiso 1 1 calc R U . . .
C47 C 1.1044(6) 0.3428(2) 0.2528(5) 0.0256(10) Uani 1 1 d . . . . .
H47 H 1.047773 0.349903 0.166217 0.031 Uiso 1 1 calc R U . . .
C53 C 0.7458(5) 0.2785(2) 0.4676(5) 0.0233(10) Uani 1 1 d . . . . .
H53 H 0.782925 0.286997 0.561839 0.028 Uiso 1 1 calc R U . . .
C7 C 0.8772(5) 0.69765(18) 0.2399(5) 0.0190(9) Uani 1 1 d . . . . .
C4 C 0.8579(6) 0.6945(2) 0.8176(5) 0.0255(10) Uani 1 1 d . . . . .
H4 H 0.874120 0.702348 0.916503 0.031 Uiso 1 1 calc R U . . .
C35 C 0.3823(6) 0.4100(2) 0.9255(5) 0.0269(10) Uani 1 1 d . . . . .
H35 H 0.441888 0.394564 1.000386 0.032 Uiso 1 1 calc R U . . .
C37 C 0.1504(6) 0.4457(2) 0.8376(6) 0.0267(10) Uani 1 1 d . . . . .
H37 H 0.051567 0.454691 0.852680 0.032 Uiso 1 1 calc R U . . .
C19 C 0.1855(7) 0.6029(2) -0.2947(6) 0.0318(12) Uani 1 1 d . . . . .
H19 H 0.094562 0.612019 -0.343487 0.038 Uiso 1 1 calc R U . . .
C49 C 0.7001(6) 0.3003(2) 0.2196(6) 0.0250(10) Uani 1 1 d . . . . .
H49 H 0.704732 0.324017 0.143614 0.030 Uiso 1 1 calc R U . . .
C10 C 1.0241(6) 0.7754(2) 0.1065(5) 0.0271(11) Uani 1 1 d . . . . .
H10 H 1.074593 0.802252 0.062882 0.032 Uiso 1 1 calc R U . . .
C31 C 0.8910(6) 0.5324(2) 1.0020(6) 0.0269(11) Uani 1 1 d . . . . .
H31 H 0.941379 0.559633 1.049865 0.032 Uiso 1 1 calc R U . . .
C21 C 0.3697(6) 0.55240(19) 0.1963(5) 0.0233(10) Uani 1 1 d . . . . .
C1 C 0.8106(5) 0.67038(18) 0.5287(5) 0.0193(9) Uani 1 1 d . . . . .
C14 C 0.5577(5) 0.6363(2) 0.1373(5) 0.0231(10) Uani 1 1 d . . . . .
H14A H 0.622514 0.608683 0.106932 0.028 Uiso 1 1 calc R U . . .
H14B H 0.573165 0.666324 0.076775 0.028 Uiso 1 1 calc R U . . .
C12 C 1.0231(5) 0.69117(19) 0.2056(5) 0.0225(9) Uani 1 1 d . . . . .
H12 H 1.072158 0.660073 0.227460 0.027 Uiso 1 1 calc R U . . .
C48 C 0.7578(5) 0.31314(19) 0.3558(5) 0.0204(9) Uani 1 1 d . . . . .
N2 N 0.8515(8) 0.5202(2) 0.4583(6) 0.0468(15) Uani 1 1 d . . . . .
C2 C 0.9275(5) 0.7028(2) 0.5756(5) 0.0243(10) Uani 1 1 d . . . . .
H2 H 0.989857 0.716927 0.508363 0.029 Uiso 1 1 calc R U . . .
C8 C 0.8040(5) 0.74306(19) 0.2037(5) 0.0223(9) Uani 1 1 d . . . . .
H8 H 0.704010 0.747534 0.224405 0.027 Uiso 1 1 calc R U . . .
C41 C 0.8276(5) 0.39018(19) 0.5660(5) 0.0215(9) Uani 1 1 d . . . . .
H41A H 0.857842 0.360817 0.626879 0.026 Uiso 1 1 calc R U . . .
H41B H 0.891087 0.419284 0.595650 0.026 Uiso 1 1 calc R U . . .
C11 C 1.0969(6) 0.7298(2) 0.1397(5) 0.0252(10) Uani 1 1 d . . . . .
H11 H 1.196301 0.725299 0.117287 0.030 Uiso 1 1 calc R U . . .
C3 C 0.9508(6) 0.7140(2) 0.7197(6) 0.0263(10) Uani 1 1 d . . . . .
H3 H 1.030833 0.735100 0.751734 0.032 Uiso 1 1 calc R U . . .
C38 C 0.2075(6) 0.4552(2) 0.7069(6) 0.0269(10) Uani 1 1 d . . . . .
H38 H 0.147164 0.470150 0.631713 0.032 Uiso 1 1 calc R U . . .
C6 C 0.7178(6) 0.6516(2) 0.6282(5) 0.0263(10) Uani 1 1 d . . . . .
H6 H 0.637514 0.630414 0.597463 0.032 Uiso 1 1 calc R U . . .
C46 C 1.2451(6) 0.3231(2) 0.2466(6) 0.0283(11) Uani 1 1 d . . . . .
H46 H 1.283093 0.316164 0.156347 0.034 Uiso 1 1 calc R U . . .
C18 C 0.2931(7) 0.5795(2) -0.3689(6) 0.0342(12) Uani 1 1 d . . . . .
H18 H 0.277371 0.572993 -0.468590 0.041 Uiso 1 1 calc R U . . .
C30 C 0.8522(6) 0.5358(2) 0.8571(6) 0.0274(11) Uani 1 1 d . . . . .
H30 H 0.877829 0.565142 0.805491 0.033 Uiso 1 1 calc R U . . .
C33 C 0.7814(5) 0.4493(2) 1.0077(5) 0.0236(10) Uani 1 1 d . . . . .
H33 H 0.758836 0.419506 1.058925 0.028 Uiso 1 1 calc R U . . .
C36 C 0.2378(6) 0.4231(2) 0.9472(6) 0.0307(12) Uani 1 1 d . . . . .
H36 H 0.198474 0.416499 1.036973 0.037 Uiso 1 1 calc R U . . .
C22 C 0.4929(6) 0.5213(2) 0.2076(6) 0.0275(11) Uani 1 1 d . . . . .
H22 H 0.583642 0.533469 0.176246 0.033 Uiso 1 1 calc R U . . .
C39 C 0.3523(6) 0.4429(2) 0.6846(6) 0.0248(10) Uani 1 1 d . . . . .
H39 H 0.391832 0.450313 0.595405 0.030 Uiso 1 1 calc R U . . .
C52 C 0.6794(6) 0.2313(2) 0.4412(6) 0.0278(11) Uani 1 1 d . . . . .
H52 H 0.671106 0.207935 0.517673 0.033 Uiso 1 1 calc R U . . .
C5 C 0.7414(6) 0.6636(2) 0.7718(6) 0.0289(11) Uani 1 1 d . . . . .
H5 H 0.677495 0.650499 0.839217 0.035 Uiso 1 1 calc R U . . .
C51 C 0.6262(6) 0.2185(2) 0.3050(6) 0.0288(11) Uani 1 1 d . . . . .
H51 H 0.582927 0.186188 0.287151 0.035 Uiso 1 1 calc R U . . .
C50 C 0.6356(6) 0.2531(2) 0.1926(6) 0.0272(10) Uani 1 1 d . . . . .
H50 H 0.598317 0.244471 0.098569 0.033 Uiso 1 1 calc R U . . .
C25 C 0.2295(7) 0.4851(2) 0.3025(6) 0.0331(12) Uani 1 1 d . . . . .
H25 H 0.139246 0.472754 0.334504 0.040 Uiso 1 1 calc R U . . .
C32 C 0.8564(6) 0.4889(2) 1.0787(5) 0.0282(11) Uani 1 1 d . . . . .
H32 H 0.883695 0.486489 1.178190 0.034 Uiso 1 1 calc R U . . .
C23 C 0.4856(7) 0.4725(2) 0.2644(6) 0.0347(13) Uani 1 1 d . . . . .
H23 H 0.570651 0.451562 0.271352 0.042 Uiso 1 1 calc R U . . .
C54 C 0.6033(5) 0.31086(19) 0.8275(5) 0.0237(10) Uani 1 1 d . . . . .
C27 C 0.8571(6) 0.5580(2) 0.3954(5) 0.0266(11) Uani 1 1 d . . . . .
C24 C 0.3531(8) 0.4548(2) 0.3107(6) 0.0357(14) Uani 1 1 d . . . . .
H24 H 0.347527 0.421456 0.348292 0.043 Uiso 1 1 calc R U . . .

loop_
_atom_site_aniso_label
_atom_site_aniso_U_11
_atom_site_aniso_U_22
_atom_site_aniso_U_33
_atom_site_aniso_U_23
_atom_site_aniso_U_13
_atom_site_aniso_U_12
P3 0.0190(5) 0.0137(6) 0.0205(5) -0.0005(4) 0.0012(4) 0.0015(4)
P1 0.0208(5) 0.0133(5) 0.0203(5) -0.0008(4) 0.0019(4) -0.0006(4)
P2 0.0202(5) 0.0164(6) 0.0245(6) 0.0009(4) 0.0005(4) -0.0003(4)
P4 0.0219(5) 0.0145(6) 0.0214(5) -0.0001(4) 0.0022(4) 0.0017(4)
N1 0.032(2) 0.014(2) 0.025(2) 0.0003(15) 0.0070(16) 0.0015(16)
N3 0.024(2) 0.017(2) 0.0269(19) 0.0021(16) 0.0006(16) 0.0013(16)
C42 0.019(2) 0.017(2) 0.028(2) -0.0011(18) 0.0056(17) -0.0018(18)
C15 0.025(2) 0.015(2) 0.024(2) 0.0032(17) 0.0006(18) -0.0052(18)
C9 0.036(3) 0.016(2) 0.024(2) -0.0006(18) -0.002(2) -0.002(2)
N4 0.032(2) 0.018(2) 0.049(3) 0.004(2) -0.002(2) 0.0001(19)
C20 0.030(2) 0.020(3) 0.031(2) 0.006(2) 0.000(2) -0.004(2)
C29 0.022(2) 0.019(3) 0.026(2) 0.0004(18) -0.0012(17) 0.0021(18)
C40 0.026(2) 0.017(2) 0.0182(19) -0.0027(18) 0.0035(16) 0.0032(19)
C34 0.017(2) 0.017(2) 0.025(2) -0.0038(17) 0.0015(17) 0.0001(17)
C17 0.040(3) 0.022(3) 0.032(3) -0.005(2) 0.003(2) -0.006(2)
C45 0.023(2) 0.013(2) 0.046(3) -0.002(2) 0.008(2) 0.0016(18)
C28 0.017(2) 0.015(2) 0.026(2) 0.0007(17) 0.0046(17) 0.0008(17)
C43 0.023(2) 0.022(2) 0.027(2) -0.0002(19) 0.0042(18) -0.0011(19)
C13 0.019(2) 0.018(2) 0.027(2) -0.0013(19) 0.0014(17) -0.0023(18)
C26 0.030(3) 0.027(3) 0.022(2) -0.0009(19) -0.0004(19) -0.003(2)
C44 0.026(2) 0.019(2) 0.035(3) 0.003(2) 0.000(2) -0.0008(19)
C16 0.026(2) 0.019(2) 0.028(2) -0.0010(19) 0.0017(19) -0.0008(19)
C47 0.026(2) 0.024(3) 0.027(2) -0.0020(19) 0.0038(19) -0.003(2)
C53 0.025(2) 0.020(2) 0.025(2) 0.0006(18) 0.0035(18) 0.0020(19)
C7 0.023(2) 0.013(2) 0.021(2) -0.0023(16) -0.0005(16) -0.0009(17)
C4 0.034(3) 0.021(3) 0.021(2) -0.0021(18) -0.0029(19) 0.004(2)
C35 0.028(2) 0.030(3) 0.024(2) 0.000(2) 0.0036(18) 0.001(2)
C37 0.022(2) 0.020(3) 0.039(3) -0.006(2) 0.005(2) -0.0004(19)
C19 0.038(3) 0.020(3) 0.036(3) 0.006(2) -0.010(2) -0.004(2)
C49 0.024(2) 0.021(3) 0.030(2) 0.0017(19) 0.0025(19) 0.0028(19)
C10 0.034(3) 0.022(3) 0.025(2) 0.0005(19) 0.000(2) -0.010(2)
C31 0.026(2) 0.017(2) 0.038(3) -0.011(2) 0.002(2) -0.0005(19)
C21 0.029(2) 0.017(2) 0.023(2) 0.0000(18) -0.0010(18) -0.0024(19)
C1 0.020(2) 0.015(2) 0.022(2) 0.0003(17) 0.0027(17) 0.0013(17)
C14 0.021(2) 0.023(3) 0.025(2) 0.0009(18) -0.0013(17) -0.0033(19)
C12 0.025(2) 0.019(2) 0.024(2) -0.0001(18) 0.0019(18) -0.0014(19)
C48 0.021(2) 0.015(2) 0.026(2) 0.0002(18) 0.0044(17) 0.0036(17)
N2 0.089(5) 0.018(3) 0.035(3) 0.004(2) 0.018(3) 0.004(3)
C2 0.023(2) 0.024(3) 0.025(2) -0.0022(19) 0.0007(18) -0.0022(19)
C8 0.025(2) 0.017(2) 0.024(2) -0.0014(17) 0.0014(18) 0.0009(18)
C41 0.021(2) 0.022(3) 0.022(2) -0.0023(17) 0.0028(17) -0.0002(18)
C11 0.026(2) 0.026(3) 0.024(2) 0.003(2) 0.0029(18) -0.006(2)
C3 0.026(2) 0.022(3) 0.030(3) -0.0026(19) -0.0030(19) -0.004(2)
C38 0.027(2) 0.016(2) 0.037(3) 0.001(2) 0.000(2) 0.0034(19)
C6 0.029(2) 0.022(3) 0.028(2) -0.001(2) 0.0014(19) -0.004(2)
C46 0.029(3) 0.024(3) 0.033(3) -0.006(2) 0.012(2) -0.004(2)
C18 0.049(3) 0.026(3) 0.026(2) 0.001(2) -0.006(2) -0.012(3)
C30 0.027(2) 0.013(2) 0.043(3) -0.001(2) 0.003(2) -0.0008(19)
C33 0.026(2) 0.020(2) 0.025(2) -0.0029(18) 0.0023(18) -0.0019(19)
C36 0.029(3) 0.036(3) 0.028(2) -0.002(2) 0.004(2) 0.000(2)
C22 0.032(3) 0.021(3) 0.029(3) 0.004(2) 0.003(2) 0.001(2)
C39 0.023(2) 0.023(3) 0.028(2) 0.002(2) 0.0017(18) 0.001(2)
C52 0.026(2) 0.020(3) 0.038(3) 0.005(2) 0.006(2) 0.003(2)
C5 0.032(3) 0.028(3) 0.027(2) 0.000(2) 0.005(2) -0.005(2)
C51 0.027(2) 0.018(3) 0.043(3) -0.004(2) 0.007(2) -0.002(2)
C50 0.027(2) 0.026(3) 0.029(2) -0.008(2) 0.0018(19) 0.000(2)
C25 0.041(3) 0.032(3) 0.025(2) 0.004(2) -0.001(2) -0.016(3)
C32 0.029(2) 0.032(3) 0.024(2) -0.008(2) 0.0005(19) 0.000(2)
C23 0.051(3) 0.021(3) 0.031(3) 0.002(2) -0.003(2) 0.008(2)
C54 0.024(2) 0.017(2) 0.029(2) 0.0035(19) 0.0021(18) 0.0038(19)
C27 0.041(3) 0.017(3) 0.022(2) -0.0019(19) 0.006(2) 0.002(2)
C24 0.063(4) 0.015(3) 0.028(3) 0.004(2) -0.006(3) -0.007(2)

loop_
_atom_type_symbol
_atom_type_description
_atom_type_scat_dispersion_real
_atom_type_scat_dispersion_imag
_atom_type_scat_source
C C 0.0181 0.0091 'International Tables Vol C Tables 4.2.6.8 and 6.1.1.4'
H H 0.0000 0.0000 'International Tables Vol C Tables 4.2.6.8 and 6.1.1.4'
N N 0.0311 0.0180 'International Tables Vol C Tables 4.2.6.8 and 6.1.1.4'
P P 0.2955 0.4335 'International Tables Vol C Tables 4.2.6.8 and 6.1.1.4'

loop_
_exptl_crystal_face_index_h
_exptl_crystal_face_index_k
_exptl_crystal_face_index_l
_exptl_crystal_face_perp_dist
1 0 1 0.0855
-1 0 -1 0.0882
0 -1 0 0.1357
0 1 0 0.1753
-1 1 -2 0.0860
1 0 2 0.0857
1 2 -1 0.1110
0 -1 -1 0.0875
-2 1 2 0.0857
1 -2 -2 0.0975
1 1 0 0.0979
-1 -1 0 0.1040
0 -2 -1 0.1016
-1 1 1 0.0893

loop_
_geom_angle_atom_site_label_1
_geom_angle_atom_site_label_2
_geom_angle_atom_site_label_3
_geom_angle
_geom_angle_site_symmetry_1
_geom_angle_site_symmetry_3
_geom_angle_publ_flag
N3 P3 C40 113.4(2) . . ?
N3 P3 C34 111.5(2) . . ?
N3 P3 C28 106.1(2) . . ?
C34 P3 C40 108.8(2) . . ?
C28 P3 C40 109.0(2) . . ?
C28 P3 C34 107.9(2) . . ?
N1 P1 C13 113.2(2) . . ?
N1 P1 C7 106.2(2) . . ?
N1 P1 C1 112.9(2) . . ?
C7 P1 C13 110.2(2) . . ?
C7 P1 C1 108.0(2) . . ?
C1 P1 C13 106.2(2) . . ?
C15 P2 C14 101.8(2) . . ?
C21 P2 C15 101.4(2) . . ?
C21 P2 C14 102.1(2) . . ?
C42 P4 C48 99.0(2) . . ?
C42 P4 C41 102.1(2) . . ?
C48 P4 C41 102.0(2) . . ?
C27 N1 P1 122.5(4) . . ?
C54 N3 P3 120.0(3) . . ?
C43 C42 P4 125.2(4) . . ?
C47 C42 P4 116.8(4) . . ?
C47 C42 C43 117.9(5) . . ?
C20 C15 P2 117.6(4) . . ?
C20 C15 C16 118.5(5) . . ?
C16 C15 P2 123.8(4) . . ?
C10 C9 H9 119.6 . . ?
C10 C9 C8 120.8(5) . . ?
C8 C9 H9 119.6 . . ?
C15 C20 H20 119.6 . . ?
C15 C20 C19 120.8(5) . . ?
C19 C20 H20 119.6 . . ?
C28 C29 H29 120.1 . . ?
C30 C29 H29 120.1 . . ?
C30 C29 C28 119.8(5) . . ?
P3 C40 H40A 109.4 . . ?
P3 C40 H40B 109.4 . . ?
H40A C40 H40B 108.0 . . ?
C41 C40 P3 111.1(3) . . ?
C41 C40 H40A 109.4 . . ?
C41 C40 H40B 109.4 . . ?
C35 C34 P3 117.6(4) . . ?
C35 C34 C39 119.7(5) . . ?
C39 C34 P3 122.6(4) . . ?
C16 C17 H17 119.8 . . ?
C16 C17 C18 120.5(5) . . ?
C18 C17 H17 119.8 . . ?
C44 C45 H45 120.2 . . ?
C44 C45 C46 119.5(5) . . ?
C46 C45 H45 120.2 . . ?
C29 C28 P3 120.3(4) . . ?
C33 C28 P3 120.1(4) . . ?
C33 C28 C29 119.6(4) . . ?
C42 C43 H43 119.8 . . ?
C44 C43 C42 120.4(5) . . ?
C44 C43 H43 119.8 . . ?
P1 C13 H13A 108.9 . . ?
P1 C13 H13B 108.9 . . ?
H13A C13 H13B 107.7 . . ?
C14 C13 P1 113.3(3) . . ?
C14 C13 H13A 108.9 . . ?
C14 C13 H13B 108.9 . . ?
C21 C26 H26 119.7 . . ?
C21 C26 C25 120.7(5) . . ?
C25 C26 H26 119.7 . . ?
C45 C44 C43 120.7(5) . . ?
C45 C44 H44 119.7 . . ?
C43 C44 H44 119.7 . . ?
C15 C16 H16 119.8 . . ?
C17 C16 C15 120.4(5) . . ?
C17 C16 H16 119.8 . . ?
C42 C47 H47 119.3 . . ?
C46 C47 C42 121.3(5) . . ?
C46 C47 H47 119.3 . . ?
C48 C53 H53 119.9 . . ?
C48 C53 C52 120.2(5) . . ?
C52 C53 H53 119.9 . . ?
C12 C7 P1 120.0(4) . . ?
C12 C7 C8 119.6(5) . . ?
C8 C7 P1 120.1(4) . . ?
C3 C4 H4 119.9 . . ?
C5 C4 H4 119.9 . . ?
C5 C4 C3 120.2(5) . . ?
C34 C35 H35 120.0 . . ?
C36 C35 C34 120.0(5) . . ?
C36 C35 H35 120.0 . . ?
C38 C37 H37 120.0 . . ?
C38 C37 C36 120.0(5) . . ?
C36 C37 H37 120.0 . . ?
C20 C19 H19 119.7 . . ?
C18 C19 C20 120.6(5) . . ?
C18 C19 H19 119.7 . . ?
C48 C49 H49 119.5 . . ?
C48 C49 C50 121.0(5) . . ?
C50 C49 H49 119.5 . . ?
C9 C10 H10 120.0 . . ?
C9 C10 C11 119.9(5) . . ?
C11 C10 H10 120.0 . . ?
C30 C31 H31 119.8 . . ?
C30 C31 C32 120.3(5) . . ?
C32 C31 H31 119.8 . . ?
C26 C21 P2 116.0(4) . . ?
C22 C21 P2 125.4(4) . . ?
C22 C21 C26 118.5(5) . . ?
C2 C1 P1 119.7(4) . . ?
C6 C1 P1 121.0(4) . . ?
C6 C1 C2 119.1(4) . . ?
P2 C14 H14A 110.0 . . ?
P2 C14 H14B 110.0 . . ?
C13 C14 P2 108.5(3) . . ?
C13 C14 H14A 110.0 . . ?
C13 C14 H14B 110.0 . . ?
H14A C14 H14B 108.4 . . ?
C7 C12 H12 119.8 . . ?
C11 C12 C7 120.5(5) . . ?
C11 C12 H12 119.8 . . ?
C53 C48 P4 123.9(4) . . ?
C49 C48 P4 117.2(4) . . ?
C49 C48 C53 118.9(5) . . ?
C1 C2 H2 120.1 . . ?
C3 C2 C1 119.8(5) . . ?
C3 C2 H2 120.1 . . ?
C9 C8 C7 119.5(5) . . ?
C9 C8 H8 120.3 . . ?
C7 C8 H8 120.3 . . ?
P4 C41 H41A 109.5 . . ?
P4 C41 H41B 109.5 . . ?
C40 C41 P4 110.8(3) . . ?
C40 C41 H41A 109.5 . . ?
C40 C41 H41B 109.5 . . ?
H41A C41 H41B 108.1 . . ?
C10 C11 H11 120.2 . . ?
C12 C11 C10 119.7(5) . . ?
C12 C11 H11 120.2 . . ?
C4 C3 H3 119.9 . . ?
C2 C3 C4 120.2(5) . . ?
C2 C3 H3 119.9 . . ?
C37 C38 H38 119.8 . . ?
C37 C38 C39 120.4(5) . . ?
C39 C38 H38 119.8 . . ?
C1 C6 H6 119.8 . . ?
C5 C6 C1 120.4(5) . . ?
C5 C6 H6 119.8 . . ?
C45 C46 C47 120.1(5) . . ?
C45 C46 H46 120.0 . . ?
C47 C46 H46 120.0 . . ?
C17 C18 H18 120.4 . . ?
C19 C18 C17 119.2(5) . . ?
C19 C18 H18 120.4 . . ?
C29 C30 H30 119.8 . . ?
C31 C30 C29 120.5(5) . . ?
C31 C30 H30 119.8 . . ?
C28 C33 H33 119.8 . . ?
C28 C33 C32 120.5(5) . . ?
C32 C33 H33 119.8 . . ?
C35 C36 C37 120.1(5) . . ?
C35 C36 H36 119.9 . . ?
C37 C36 H36 119.9 . . ?
C21 C22 H22 119.5 . . ?
C21 C22 C23 121.1(5) . . ?
C23 C22 H22 119.5 . . ?
C34 C39 H39 120.1 . . ?
C38 C39 C34 119.8(5) . . ?
C38 C39 H39 120.1 . . ?
C53 C52 H52 119.9 . . ?
C51 C52 C53 120.2(5) . . ?
C51 C52 H52 119.9 . . ?
C4 C5 H5 119.9 . . ?
C6 C5 C4 120.2(5) . . ?
C6 C5 H5 119.9 . . ?
C52 C51 H51 119.9 . . ?
C52 C51 C50 120.1(5) . . ?
C50 C51 H51 119.9 . . ?
C49 C50 C51 119.5(5) . . ?
C49 C50 H50 120.2 . . ?
C51 C50 H50 120.2 . . ?
C26 C25 H25 120.2 . . ?
C24 C25 C26 119.5(5) . . ?
C24 C25 H25 120.2 . . ?
C31 C32 H32 120.3 . . ?
C33 C32 C31 119.4(5) . . ?
C33 C32 H32 120.3 . . ?
C22 C23 H23 120.3 . . ?
C24 C23 C22 119.5(6) . . ?
C24 C23 H23 120.3 . . ?
N4 C54 N3 174.7(5) . . ?
N2 C27 N1 174.1(6) . . ?
C25 C24 C23 120.7(5) . . ?
C25 C24 H24 119.7 . . ?
C23 C24 H24 119.7 . . ?

loop_
_geom_bond_atom_site_label_1
_geom_bond_atom_site_label_2
_geom_bond_distance
_geom_bond_site_symmetry_2
_geom_bond_publ_flag
P3 N3 1.606(4) . ?
P3 C40 1.804(5) . ?
P3 C34 1.800(5) . ?
P3 C28 1.782(5) . ?
P1 N1 1.602(4) . ?
P1 C13 1.811(5) . ?
P1 C7 1.782(5) . ?
P1 C1 1.799(5) . ?
P2 C15 1.838(5) . ?
P2 C21 1.834(5) . ?
P2 C14 1.859(5) . ?
P4 C42 1.843(5) . ?
P4 C48 1.845(5) . ?
P4 C41 1.847(5) . ?
N1 C27 1.321(7) . ?
N3 C54 1.310(7) . ?
C42 C43 1.398(7) . ?
C42 C47 1.395(7) . ?
C15 C20 1.388(7) . ?
C15 C16 1.403(7) . ?
C9 H9 0.9500 . ?
C9 C10 1.380(8) . ?
C9 C8 1.390(7) . ?
N4 C54 1.172(8) . ?
C20 H20 0.9500 . ?
C20 C19 1.390(8) . ?
C29 H29 0.9500 . ?
C29 C28 1.402(7) . ?
C29 C30 1.388(7) . ?
C40 H40A 0.9900 . ?
C40 H40B 0.9900 . ?
C40 C41 1.548(6) . ?
C34 C35 1.392(7) . ?
C34 C39 1.398(7) . ?
C17 H17 0.9500 . ?
C17 C16 1.388(7) . ?
C17 C18 1.392(9) . ?
C45 H45 0.9500 . ?
C45 C44 1.380(8) . ?
C45 C46 1.380(8) . ?
C28 C33 1.393(7) . ?
C43 H43 0.9500 . ?
C43 C44 1.393(7) . ?
C13 H13A 0.9900 . ?
C13 H13B 0.9900 . ?
C13 C14 1.542(6) . ?
C26 H26 0.9500 . ?
C26 C21 1.400(7) . ?
C26 C25 1.403(8) . ?
C44 H44 0.9500 . ?
C16 H16 0.9500 . ?
C47 H47 0.9500 . ?
C47 C46 1.387(8) . ?
C53 H53 0.9500 . ?
C53 C48 1.399(7) . ?
C53 C52 1.399(8) . ?
C7 C12 1.397(7) . ?
C7 C8 1.402(7) . ?
C4 H4 0.9500 . ?
C4 C3 1.385(8) . ?
C4 C5 1.384(8) . ?
C35 H35 0.9500 . ?
C35 C36 1.388(8) . ?
C37 H37 0.9500 . ?
C37 C38 1.382(8) . ?
C37 C36 1.391(8) . ?
C19 H19 0.9500 . ?
C19 C18 1.383(9) . ?
C49 H49 0.9500 . ?
C49 C48 1.388(7) . ?
C49 C50 1.392(8) . ?
C10 H10 0.9500 . ?
C10 C11 1.400(8) . ?
C31 H31 0.9500 . ?
C31 C30 1.381(8) . ?
C31 C32 1.398(8) . ?
C21 C22 1.388(8) . ?
C1 C2 1.414(7) . ?
C1 C6 1.388(7) . ?
C14 H14A 0.9900 . ?
C14 H14B 0.9900 . ?
C12 H12 0.9500 . ?
C12 C11 1.386(7) . ?
N2 C27 1.160(8) . ?
C2 H2 0.9500 . ?
C2 C3 1.382(7) . ?
C8 H8 0.9500 . ?
C41 H41A 0.9900 . ?
C41 H41B 0.9900 . ?
C11 H11 0.9500 . ?
C3 H3 0.9500 . ?
C38 H38 0.9500 . ?
C38 C39 1.386(7) . ?
C6 H6 0.9500 . ?
C6 C5 1.382(7) . ?
C46 H46 0.9500 . ?
C18 H18 0.9500 . ?
C30 H30 0.9500 . ?
C33 H33 0.9500 . ?
C33 C32 1.393(7) . ?
C36 H36 0.9500 . ?
C22 H22 0.9500 . ?
C22 C23 1.397(8) . ?
C39 H39 0.9500 . ?
C52 H52 0.9500 . ?
C52 C51 1.376(8) . ?
C5 H5 0.9500 . ?
C51 H51 0.9500 . ?
C51 C50 1.398(8) . ?
C50 H50 0.9500 . ?
C25 H25 0.9500 . ?
C25 C24 1.378(9) . ?
C32 H32 0.9500 . ?
C23 H23 0.9500 . ?
C23 C24 1.389(10) . ?
C24 H24 0.9500 . ?

loop_
_geom_torsion_atom_site_label_1
_geom_torsion_atom_site_label_2
_geom_torsion_atom_site_label_3
_geom_torsion_atom_site_label_4
_geom_torsion
_geom_torsion_site_symmetry_1
_geom_torsion_site_symmetry_2
_geom_torsion_site_symmetry_3
_geom_torsion_site_symmetry_4
_geom_torsion_publ_flag
P3 C40 C41 P4 166.9(2) . . . . ?
P3 C34 C35 C36 177.2(4) . . . . ?
P3 C34 C39 C38 -177.9(4) . . . . ?
P3 C28 C33 C32 -175.0(4) . . . . ?
P1 C13 C14 P2 162.3(3) . . . . ?
P1 C7 C12 C11 -172.2(4) . . . . ?
P1 C7 C8 C9 172.5(4) . . . . ?
P1 C1 C2 C3 -174.1(4) . . . . ?
P1 C1 C6 C5 174.8(4) . . . . ?
P2 C15 C20 C19 -180.0(4) . . . . ?
P2 C15 C16 C17 -179.5(4) . . . . ?
P2 C21 C22 C23 -176.9(4) . . . . ?
P4 C42 C43 C44 176.8(4) . . . . ?
P4 C42 C47 C46 -176.3(4) . . . . ?
N1 P1 C13 C14 -58.8(4) . . . . ?
N1 P1 C7 C12 -27.0(4) . . . . ?
N1 P1 C7 C8 159.0(4) . . . . ?
N1 P1 C1 C2 92.7(4) . . . . ?
N1 P1 C1 C6 -83.6(5) . . . . ?
N3 P3 C40 C41 -55.0(4) . . . . ?
N3 P3 C34 C35 38.5(5) . . . . ?
N3 P3 C34 C39 -145.1(4) . . . . ?
N3 P3 C28 C29 152.4(4) . . . . ?
N3 P3 C28 C33 -31.1(4) . . . . ?
C42 P4 C48 C53 75.6(4) . . . . ?
C42 P4 C48 C49 -102.2(4) . . . . ?
C42 P4 C41 C40 -172.6(3) . . . . ?
C42 C43 C44 C45 -0.4(8) . . . . ?
C42 C47 C46 C45 -1.3(8) . . . . ?
C15 P2 C21 C26 -98.5(4) . . . . ?
C15 P2 C21 C22 80.1(5) . . . . ?
C15 P2 C14 C13 -178.5(3) . . . . ?
C15 C20 C19 C18 0.3(8) . . . . ?
C9 C10 C11 C12 -1.1(7) . . . . ?
C20 C15 C16 C17 3.0(7) . . . . ?
C20 C19 C18 C17 1.1(8) . . . . ?
C29 C28 C33 C32 1.6(7) . . . . ?
C40 P3 N3 C54 -67.4(5) . . . . ?
C40 P3 C34 C35 164.3(4) . . . . ?
C40 P3 C34 C39 -19.2(5) . . . . ?
C40 P3 C28 C29 29.9(4) . . . . ?
C40 P3 C28 C33 -153.6(4) . . . . ?
C34 P3 N3 C54 55.8(5) . . . . ?
C34 P3 C40 C41 -179.6(3) . . . . ?
C34 P3 C28 C29 -88.1(4) . . . . ?
C34 P3 C28 C33 88.4(4) . . . . ?
C34 C35 C36 C37 0.0(9) . . . . ?
C28 P3 N3 C54 173.0(4) . . . . ?
C28 P3 C40 C41 63.0(4) . . . . ?
C28 P3 C34 C35 -77.6(4) . . . . ?
C28 P3 C34 C39 98.9(4) . . . . ?
C28 C29 C30 C31 -0.5(8) . . . . ?
C28 C33 C32 C31 -0.9(8) . . . . ?
C43 C42 C47 C46 0.8(8) . . . . ?
C13 P1 N1 C27 -72.9(5) . . . . ?
C13 P1 C7 C12 -149.9(4) . . . . ?
C13 P1 C7 C8 36.1(4) . . . . ?
C13 P1 C1 C2 -142.7(4) . . . . ?
C13 P1 C1 C6 41.0(5) . . . . ?
C26 C21 C22 C23 1.6(8) . . . . ?
C26 C25 C24 C23 0.1(8) . . . . ?
C44 C45 C46 C47 0.8(8) . . . . ?
C16 C15 C20 C19 -2.3(7) . . . . ?
C16 C17 C18 C19 -0.4(9) . . . . ?
C47 C42 C43 C44 0.0(8) . . . . ?
C53 C52 C51 C50 -1.2(8) . . . . ?
C7 P1 N1 C27 166.1(4) . . . . ?
C7 P1 C13 C14 59.9(4) . . . . ?
C7 P1 C1 C2 -24.5(5) . . . . ?
C7 P1 C1 C6 159.2(4) . . . . ?
C7 C12 C11 C10 -0.5(7) . . . . ?
C35 C34 C39 C38 -1.5(8) . . . . ?
C37 C38 C39 C34 1.7(8) . . . . ?
C10 C9 C8 C7 0.0(7) . . . . ?
C21 P2 C15 C20 113.0(4) . . . . ?
C21 P2 C15 C16 -64.5(5) . . . . ?
C21 P2 C14 C13 -74.0(4) . . . . ?
C21 C26 C25 C24 1.4(8) . . . . ?
C21 C22 C23 C24 -0.2(8) . . . . ?
C1 P1 N1 C27 47.9(5) . . . . ?
C1 P1 C13 C14 176.7(4) . . . . ?
C1 P1 C7 C12 94.4(4) . . . . ?
C1 P1 C7 C8 -79.6(4) . . . . ?
C1 C2 C3 C4 -1.6(8) . . . . ?
C1 C6 C5 C4 0.1(9) . . . . ?
C14 P2 C15 C20 -141.8(4) . . . . ?
C14 P2 C15 C16 40.7(5) . . . . ?
C14 P2 C21 C26 156.7(4) . . . . ?
C14 P2 C21 C22 -24.8(5) . . . . ?
C12 C7 C8 C9 -1.6(7) . . . . ?
C48 P4 C42 C43 -94.4(5) . . . . ?
C48 P4 C42 C47 82.4(4) . . . . ?
C48 P4 C41 C40 -70.6(4) . . . . ?
C48 C53 C52 C51 0.4(8) . . . . ?
C48 C49 C50 C51 1.3(8) . . . . ?
C2 C1 C6 C5 -1.5(8) . . . . ?
C8 C9 C10 C11 1.3(8) . . . . ?
C8 C7 C12 C11 1.8(7) . . . . ?
C41 P4 C42 C43 10.0(5) . . . . ?
C41 P4 C42 C47 -173.1(4) . . . . ?
C41 P4 C48 C53 -28.9(5) . . . . ?
C41 P4 C48 C49 153.3(4) . . . . ?
C3 C4 C5 C6 0.5(9) . . . . ?
C38 C37 C36 C35 0.1(8) . . . . ?
C6 C1 C2 C3 2.2(8) . . . . ?
C46 C45 C44 C43 0.0(8) . . . . ?
C18 C17 C16 C15 -1.7(8) . . . . ?
C30 C29 C28 P3 175.7(4) . . . . ?
C30 C29 C28 C33 -0.9(7) . . . . ?
C30 C31 C32 C33 -0.5(8) . . . . ?
C36 C37 C38 C39 -1.0(8) . . . . ?
C22 C23 C24 C25 -0.7(8) . . . . ?
C39 C34 C35 C36 0.7(8) . . . . ?
C52 C53 C48 P4 -176.4(4) . . . . ?
C52 C53 C48 C49 1.3(7) . . . . ?
C52 C51 C50 C49 0.4(8) . . . . ?
C5 C4 C3 C2 0.2(8) . . . . ?
C50 C49 C48 P4 175.8(4) . . . . ?
C50 C49 C48 C53 -2.1(7) . . . . ?
C25 C26 C21 P2 176.5(4) . . . . ?
C25 C26 C21 C22 -2.2(7) . . . . ?
C32 C31 C30 C29 1.2(8) . . . . ?

loop_
_twin_individual_id
_twin_individual_mass_fraction_refined
1 1.00105
2 -0.00105

loop_
_exptl_oxdiff_crystal_face_indexfrac_h
_exptl_oxdiff_crystal_face_indexfrac_k
_exptl_oxdiff_crystal_face_indexfrac_l
_exptl_oxdiff_crystal_face_x
_exptl_oxdiff_crystal_face_y
_exptl_oxdiff_crystal_face_z
1.0005 -0.0087 1.0032 -0.0344 -0.1449 -0.1940
-1.0005 0.0087 -1.0032 0.0344 0.1449 0.1940
-0.0010 -0.9993 -0.0007 0.0054 -0.0469 0.0343
0.0010 0.9993 0.0007 -0.0054 0.0469 -0.0343
-1.0015 1.0151 -2.0027 -0.0666 0.2638 0.2734
1.0025 -0.0158 2.0034 0.0613 -0.2169 -0.3076
0.9985 2.0041 -0.9959 -0.2364 0.0930 -0.0351
-0.0030 -0.9922 -1.0009 -0.0903 0.0251 0.1479
-1.9920 0.9884 1.9951 0.4461 0.0487 -0.1010
0.9925 -1.9861 -1.9987 -0.3106 -0.0228 0.2156
0.9995 0.9977 0.0037 -0.1354 -0.0259 -0.1146
-0.9995 -0.9977 -0.0037 0.1354 0.0259 0.1146
-0.0040 -1.9915 -1.0015 -0.0849 -0.0219 0.1822
-0.9955 0.9938 0.9979 0.2203 0.0478 -0.0677
